data_7062883
loop_
_publ_author_name
'Lakeev, Alexander P.'
'Sukhikh, Taisiya S.'
'Kurzina, Irina A.'
'Korotchenko, Natalia M.'
'Nikitin, Dmitriy S.'

_publ_section_title
;
 Salts of barbituric and 2-thiobarbituric acids with imidazole:
 polymorphism, supramolecular structure, thermal stability and water
 solubility
;
_journal_issue 47
_journal_name_full 'New Journal of Chemistry'
_journal_page_first 21790
_journal_page_last 21803
_journal_paper_doi 10.1039/D3NJ04516A
_journal_volume 47
_journal_year 2023
_chemical_formula_moiety 'C4 H3 N2 O3, C3 H5 N2'
_chemical_formula_sum 'C7 H8 N4 O3'
_chemical_formula_weight 196.17
_space_group_crystal_system monoclinic
_space_group_IT_number 12
_space_group_name_Hall '-C 2y'
_space_group_name_H-M_alt 'C 1 2/m 1'
_atom_sites_solution_hydrogens difmap
_atom_sites_solution_primary dual
_audit_creation_date 2023-02-01
_audit_creation_method
;
Olex2 1.5
(compiled 2022.04.07 svn.rca3783a0 for OlexSys, GUI svn.r6498)
;
_audit_update_record
;
2023-02-25 deposited with the CCDC.	2023-10-31 downloaded from the CCDC.
;
_cell_angle_alpha 90
_cell_angle_beta 119.235(3)
_cell_angle_gamma 90
_cell_formula_units_Z 16
_cell_length_a 21.3255(17)
_cell_length_b 12.1156(10)
_cell_length_c 14.6128(12)
_cell_measurement_reflns_used 2299
_cell_measurement_temperature 150(2)
_cell_measurement_theta_max 25.95
_cell_measurement_theta_min 2.86
_cell_volume 3294.6(5)
_computing_cell_refinement 'Bruker SAINT'
_computing_data_collection 'Bruker APEX3'
_computing_data_reduction 'Bruker SAINT'
_computing_molecular_graphics 'Olex2 1.5 (Dolomanov et al., 2009)'
_computing_publication_material 'Olex2 1.5 (Dolomanov et al., 2009)'
_computing_structure_refinement 'SHELXL 2014/7 (Sheldrick, 2015)'
_computing_structure_solution 'SHELXT 2014/5 (Sheldrick, 2014)'
_diffrn_ambient_temperature 150(2)
_diffrn_detector_area_resol_mean 7.41
_diffrn_detector_type 'Bruker PHOTON III area detector'
_diffrn_measured_fraction_theta_full 0.992
_diffrn_measured_fraction_theta_max 0.988
_diffrn_measurement_device 'three-circle diffractometer'
_diffrn_measurement_device_type 'Bruker D8 Venture diffractometer'
_diffrn_measurement_method '\w and \f scans'
_diffrn_radiation_type MoK\a
_diffrn_radiation_wavelength 0.71073
_diffrn_reflns_av_R_equivalents 0.0380
_diffrn_reflns_av_unetI/netI 0.0496
_diffrn_reflns_Laue_measured_fraction_full 0.992
_diffrn_reflns_Laue_measured_fraction_max 0.988
_diffrn_reflns_limit_h_max 26
_diffrn_reflns_limit_h_min -26
_diffrn_reflns_limit_k_max 15
_diffrn_reflns_limit_k_min -13
_diffrn_reflns_limit_l_max 18
_diffrn_reflns_limit_l_min -15
_diffrn_reflns_number 8779
_diffrn_reflns_point_group_measured_fraction_full 0.992
_diffrn_reflns_point_group_measured_fraction_max 0.988
_diffrn_reflns_theta_full 25.242
_diffrn_reflns_theta_max 26.384
_diffrn_reflns_theta_min 1.597
_exptl_absorpt_coefficient_mu 0.127
_exptl_absorpt_correction_T_max 0.7454
_exptl_absorpt_correction_T_min 0.6889
_exptl_absorpt_correction_type multi-scan
_exptl_absorpt_process_details
;
SADABS-2016/2 (Bruker,2016/2) was used for absorption correction.
wR2(int) was 0.0872 before and 0.0577 after correction.
The Ratio of minimum to maximum transmission is 0.9242.
The \l/2 correction factor is Not present.
;
_exptl_crystal_colour colourless
_exptl_crystal_colour_primary colourless
_exptl_crystal_density_diffrn 1.582
_exptl_crystal_description prism
_exptl_crystal_F_000 1632
_exptl_crystal_size_max 0.26
_exptl_crystal_size_mid 0.11
_exptl_crystal_size_min 0.08
_refine_diff_density_max 0.222
_refine_diff_density_min -0.300
_refine_diff_density_rms 0.057
_refine_ls_extinction_method none
_refine_ls_goodness_of_fit_ref 1.042
_refine_ls_hydrogen_treatment refxyz
_refine_ls_matrix_type full
_refine_ls_number_parameters 321
_refine_ls_number_reflns 3506
_refine_ls_number_restraints 18
_refine_ls_restrained_S_all 1.040
_refine_ls_R_factor_all 0.0759
_refine_ls_R_factor_gt 0.0503
_refine_ls_shift/su_max 0.001
_refine_ls_shift/su_mean 0.000
_refine_ls_structure_factor_coef Fsqd
_refine_ls_weighting_details 'w=1/[\s^2^(Fo^2^)+(0.0456P)^2^+2.2879P] where P=(Fo^2^+2Fc^2^)/3'
_refine_ls_weighting_scheme calc
_refine_ls_wR_factor_gt 0.1067
_refine_ls_wR_factor_ref 0.1195
_reflns_Friedel_coverage 0.000
_reflns_number_gt 2481
_reflns_number_total 3506
_reflns_threshold_expression 'I > 2\s(I)'
_cod_data_source_file d3nj04516a2.cif
_cod_data_source_block kurz_socr_1_2
_cod_depositor_comments 'Adding full bibliography for 7062883--7062885.cif.'
_cod_database_code 7062883
_shelx_shelxl_version_number 2014/7
_shelx_space_group_comment
;
The symmetry employed for this shelxl refinement is uniquely defined
by the following loop, which should always be used as a source of
symmetry information in preference to the above space-group names.
They are only intended as comments.
;
_shelx_estimated_absorpt_t_max 0.990
_shelx_estimated_absorpt_t_min 0.968
_olex2_refinement_description
;
1. Fixed Uiso
 At 1.2 times of:
  All C(H) groups, All C(H,H) groups, All N(H) groups
2. Restrained distances
 N11_2-H11_2 = N23_5-H23_5 = N11_1-H11_1 = N21_5-H21_5 = N21_6-H21_6 = N23_6-
 H23_6 = N11_3-H11_3 = N11_4-H11_4
 0.88 with sigma of 0.02
 C13_2-H13_2 = C13_1-H13_1 = C22_5-H22_5 = C25_5-H25_5 = C24_5-H24_5 = C25_6-
 H25_6 = C24_6-H24_6 = C13_3-H13_3 = C13_4-H13_5 = C22_6-H22_6
 0.95 with sigma of 0.02
;
_olex2_submission_special_instructions 'No special instructions were received'

loop_
_space_group_symop_operation_xyz
'x, y, z'
'-x, y, -z'
'x+1/2, y+1/2, z'
'-x+1/2, y+1/2, -z'
'-x, -y, -z'
'x, -y, z'
'-x+1/2, -y+1/2, -z'
'x+1/2, -y+1/2, z'

loop_
_atom_site_label
_atom_site_type_symbol
_atom_site_fract_x
_atom_site_fract_y
_atom_site_fract_z
_atom_site_U_iso_or_equiv
_atom_site_adp_type
_atom_site_occupancy
_atom_site_site_symmetry_order
_atom_site_calc_flag
_atom_site_refinement_flags_posn
_atom_site_refinement_flags_adp
_atom_site_refinement_flags_occupancy
_atom_site_disorder_assembly
_atom_site_disorder_group
O11_1 O 1.08334(11) 0.5000 0.63359(18) 0.0303(5) Uani 1 2 d S T P . .
O12_1 O 0.89317(8) 0.69599(12) 0.60306(12) 0.0264(4) Uani 1 1 d . . . . .
N11_1 N 0.98642(9) 0.59531(15) 0.61608(14) 0.0230(4) Uani 1 1 d D . . . .
H11_1 H 1.0098(11) 0.6581(15) 0.6220(17) 0.028 Uiso 1 1 d D U . . .
C11_1 C 1.02258(16) 0.5000 0.6221(2) 0.0224(7) Uani 1 2 d S T P . .
C12_1 C 0.91839(11) 0.59982(18) 0.60592(16) 0.0210(5) Uani 1 1 d . . . . .
C13_1 C 0.88433(16) 0.5000 0.6000(3) 0.0243(7) Uani 1 2 d DS T P . .
H13_1 H 0.8370(11) 0.5000 0.591(2) 0.029 Uiso 1 2 d DS U P . .
O11_2 O 0.99364(11) 0.5000 0.8731(2) 0.0343(6) Uani 1 2 d S T P . .
O12_2 O 0.81588(7) 0.69583(12) 0.88208(12) 0.0244(4) Uani 1 1 d . . . . .
N11_2 N 0.90189(9) 0.59514(15) 0.87292(15) 0.0238(4) Uani 1 1 d D . . . .
H11_2 H 0.9241(12) 0.6551(15) 0.8728(18) 0.029 Uiso 1 1 d D U . . .
C11_2 C 0.93605(16) 0.5000 0.8730(2) 0.0235(7) Uani 1 2 d S T P . .
C12_2 C 0.83877(10) 0.60045(18) 0.87803(16) 0.0211(5) Uani 1 1 d . . . . .
C13_2 C 0.80686(16) 0.5000 0.8787(3) 0.0235(7) Uani 1 2 d DS T P . .
H13_2 H 0.7642(12) 0.5000 0.885(2) 0.028 Uiso 1 2 d DS U P . .
O11_3 O 0.35869(10) 0.5000 0.56695(17) 0.0251(5) Uani 1 2 d S T P . .
O12_3 O 0.55835(7) 0.69552(12) 0.63447(12) 0.0240(4) Uani 1 1 d . . . . .
N11_3 N 0.46079(9) 0.59522(15) 0.60660(14) 0.0208(4) Uani 1 1 d D . . . .
H11_3 H 0.4398(11) 0.6582(15) 0.6040(17) 0.025 Uiso 1 1 d D U . . .
C11_3 C 0.42308(15) 0.5000 0.5925(2) 0.0197(6) Uani 1 2 d S T P . .
C12_3 C 0.53219(11) 0.60036(18) 0.62901(16) 0.0205(5) Uani 1 1 d . . . . .
C13_3 C 0.56777(15) 0.5000 0.6421(2) 0.0209(7) Uani 1 2 d DS T P . .
H13_3 H 0.6161(11) 0.5000 0.655(2) 0.025 Uiso 1 2 d DS U P . .
O11_4 O 0.30859(11) 0.5000 0.92914(18) 0.0269(5) Uani 1 2 d S T P . .
O12_4 O 0.46345(8) 0.69553(12) 0.86290(13) 0.0281(4) Uani 1 1 d . . . . .
N11_4 N 0.38717(9) 0.59502(15) 0.89576(14) 0.0212(4) Uani 1 1 d D . . . .
H11_4 H 0.3672(11) 0.6591(15) 0.8961(17) 0.025 Uiso 1 1 d D U . . .
C11_4 C 0.35812(15) 0.5000 0.9077(2) 0.0198(6) Uani 1 2 d S T P . .
C12_4 C 0.44260(10) 0.60022(18) 0.87103(16) 0.0208(5) Uani 1 1 d . . . . .
C13_4 C 0.46960(15) 0.5000 0.8587(2) 0.0218(7) Uani 1 2 d DS T P . .
N21_5 N 0.68305(10) 0.73985(16) 0.63686(15) 0.0254(4) Uani 1 1 d D . . . .
H21_5 H 0.6425(10) 0.7195(19) 0.6355(18) 0.030 Uiso 1 1 d D U . . .
N23_5 N 0.78044(10) 0.73784(15) 0.62701(15) 0.0254(4) Uani 1 1 d D . . . .
H23_5 H 0.8155(10) 0.7160(19) 0.6171(18) 0.030 Uiso 1 1 d D U . . .
C22_5 C 0.72763(12) 0.6767(2) 0.6218(2) 0.0308(6) Uani 1 1 d D . . . .
H13_5 H 0.5096(14) 0.5000 0.846(3) 0.037 Uiso 1 2 d DS U P . .
H22_5 H 0.7219(12) 0.6008(14) 0.6077(18) 0.037 Uiso 1 1 d D U . . .
C24_5 C 0.76925(13) 0.8436(2) 0.6454(2) 0.0313(6) Uani 1 1 d D . . . .
H24_5 H 0.8012(11) 0.8995(17) 0.6480(18) 0.038 Uiso 1 1 d D U . . .
C25_5 C 0.70809(13) 0.8454(2) 0.6514(2) 0.0329(6) Uani 1 1 d D . . . .
H25_5 H 0.6807(12) 0.9006(18) 0.6589(18) 0.039 Uiso 1 1 d D U . . .
N21_6 N 0.69207(9) 0.73723(15) 0.87789(14) 0.0238(4) Uani 1 1 d D . . . .
H21_6 H 0.7322(10) 0.7141(19) 0.8783(17) 0.029 Uiso 1 1 d D U . . .
N23_6 N 0.58897(10) 0.73822(16) 0.87093(15) 0.0244(4) Uani 1 1 d D . . . .
H23_6 H 0.5498(10) 0.7159(19) 0.8734(17) 0.029 Uiso 1 1 d D U . . .
C22_6 C 0.64247(12) 0.6746(2) 0.8810(2) 0.0289(5) Uani 1 1 d D . . . .
H22_6 H 0.6431(12) 0.5973(14) 0.8857(17) 0.035 Uiso 1 1 d D U . . .
C24_6 C 0.60518(13) 0.8442(2) 0.8618(2) 0.0302(5) Uani 1 1 d D . . . .
H24_6 H 0.5742(11) 0.9009(17) 0.8568(18) 0.036 Uiso 1 1 d D U . . .
C25_6 C 0.66970(13) 0.84377(19) 0.8659(2) 0.0308(6) Uani 1 1 d D . . . .
H25_6 H 0.7005(11) 0.8997(17) 0.8649(18) 0.037 Uiso 1 1 d D U . . .

loop_
_atom_site_aniso_label
_atom_site_aniso_U_11
_atom_site_aniso_U_22
_atom_site_aniso_U_33
_atom_site_aniso_U_23
_atom_site_aniso_U_13
_atom_site_aniso_U_12
O11_1 0.0202(11) 0.0238(12) 0.0537(15) 0.000 0.0232(11) 0.000
O12_1 0.0239(8) 0.0174(8) 0.0451(10) -0.0002(7) 0.0225(7) 0.0014(7)
N11_1 0.0201(9) 0.0156(9) 0.0364(10) -0.0025(8) 0.0162(8) -0.0028(8)
C11_1 0.0209(15) 0.0204(16) 0.0288(16) 0.000 0.0146(14) 0.000
C12_1 0.0196(10) 0.0211(12) 0.0243(11) 0.0006(9) 0.0123(9) 0.0026(9)
C13_1 0.0174(15) 0.0190(16) 0.0406(18) 0.000 0.0174(15) 0.000
O11_2 0.0259(12) 0.0223(12) 0.0679(17) 0.000 0.0331(12) 0.000
O12_2 0.0224(7) 0.0155(8) 0.0408(9) 0.0000(7) 0.0197(7) 0.0016(6)
N11_2 0.0212(9) 0.0153(10) 0.0406(11) 0.0006(8) 0.0196(9) -0.0009(8)
C11_2 0.0217(15) 0.0173(16) 0.0364(18) 0.000 0.0179(14) 0.000
C12_2 0.0173(10) 0.0217(12) 0.0252(11) -0.0004(9) 0.0111(9) 0.0019(9)
C13_2 0.0172(15) 0.0207(17) 0.0381(18) 0.000 0.0177(14) 0.000
O11_3 0.0169(10) 0.0210(12) 0.0420(13) 0.000 0.0179(10) 0.000
O12_3 0.0207(7) 0.0152(8) 0.0406(9) -0.0010(7) 0.0184(7) -0.0025(6)
N11_3 0.0197(9) 0.0144(9) 0.0315(10) -0.0002(8) 0.0149(8) 0.0011(7)
C11_3 0.0203(15) 0.0164(15) 0.0256(15) 0.000 0.0136(13) 0.000
C12_3 0.0182(10) 0.0213(12) 0.0242(11) -0.0020(9) 0.0121(9) -0.0017(9)
C13_3 0.0141(14) 0.0212(16) 0.0320(16) 0.000 0.0148(13) 0.000
O11_4 0.0231(11) 0.0236(12) 0.0446(13) 0.000 0.0247(11) 0.000
O12_4 0.0256(8) 0.0181(8) 0.0500(10) 0.0035(7) 0.0257(8) -0.0011(7)
N11_4 0.0189(9) 0.0148(9) 0.0348(10) 0.0002(8) 0.0170(8) 0.0017(7)
C11_4 0.0156(14) 0.0178(16) 0.0258(15) 0.000 0.0099(13) 0.000
C12_4 0.0158(10) 0.0219(12) 0.0251(11) 0.0020(9) 0.0103(9) -0.0005(9)
C13_4 0.0164(14) 0.0211(16) 0.0315(16) 0.000 0.0145(13) 0.000
N21_5 0.0190(9) 0.0275(11) 0.0338(10) 0.0012(9) 0.0161(8) -0.0014(8)
N23_5 0.0214(9) 0.0249(10) 0.0368(11) -0.0010(9) 0.0197(9) 0.0009(8)
C22_5 0.0297(12) 0.0211(13) 0.0487(15) -0.0047(11) 0.0246(12) -0.0025(11)
C24_5 0.0318(13) 0.0231(13) 0.0479(15) 0.0006(11) 0.0264(12) -0.0042(10)
C25_5 0.0308(13) 0.0222(13) 0.0540(16) 0.0017(11) 0.0271(12) 0.0029(10)
N21_6 0.0195(9) 0.0237(10) 0.0322(10) 0.0004(8) 0.0158(8) 0.0028(8)
N23_6 0.0214(9) 0.0245(10) 0.0329(10) 0.0009(8) 0.0176(9) -0.0016(8)
C22_6 0.0264(12) 0.0211(12) 0.0455(14) 0.0022(11) 0.0226(11) 0.0015(11)
C24_6 0.0302(12) 0.0217(13) 0.0458(14) -0.0003(11) 0.0243(12) 0.0031(10)
C25_6 0.0301(12) 0.0184(12) 0.0495(15) -0.0016(11) 0.0240(12) -0.0028(10)

loop_
_atom_type_symbol
_atom_type_description
_atom_type_scat_dispersion_real
_atom_type_scat_dispersion_imag
_atom_type_scat_source
C C 0.0033 0.0016 'International Tables Vol C Tables 4.2.6.8 and 6.1.1.4'
H H 0.0000 0.0000 'International Tables Vol C Tables 4.2.6.8 and 6.1.1.4'
N N 0.0061 0.0033 'International Tables Vol C Tables 4.2.6.8 and 6.1.1.4'
O O 0.0106 0.0060 'International Tables Vol C Tables 4.2.6.8 and 6.1.1.4'

loop_
_geom_angle_atom_site_label_1
_geom_angle_atom_site_label_2
_geom_angle_atom_site_label_3
_geom_angle
_geom_angle_site_symmetry_1
_geom_angle_site_symmetry_3
_geom_angle_publ_flag
C11_1 N11_1 H11_1 116.4(15) . . ?
C11_1 N11_1 C12_1 124.62(19) . . ?
C12_1 N11_1 H11_1 119.0(15) . . ?
O11_1 C11_1 N11_1 122.36(13) . . ?
O11_1 C11_1 N11_1 122.36(12) . 6_565 ?
N11_1 C11_1 N11_1 115.3(2) 6_565 . ?
O12_1 C12_1 N11_1 116.25(18) . . ?
O12_1 C12_1 C13_1 126.38(19) . . ?
N11_1 C12_1 C13_1 117.4(2) . . ?
C12_1 C13_1 C12_1 120.7(3) 6_565 . ?
C12_1 C13_1 H13_1 119.63(13) . . ?
C12_1 C13_1 H13_1 119.63(14) 6_565 . ?
C11_2 N11_2 H11_2 114.6(16) . . ?
C11_2 N11_2 C12_2 124.87(19) . . ?
C12_2 N11_2 H11_2 120.4(16) . . ?
O11_2 C11_2 N11_2 122.26(12) . 6_565 ?
O11_2 C11_2 N11_2 122.26(12) . . ?
N11_2 C11_2 N11_2 115.5(2) . 6_565 ?
O12_2 C12_2 N11_2 116.83(19) . . ?
O12_2 C12_2 C13_2 126.46(19) . . ?
N11_2 C12_2 C13_2 116.7(2) . . ?
C12_2 C13_2 C12_2 121.2(3) 6_565 . ?
C12_2 C13_2 H13_2 119.31(17) 6_565 . ?
C12_2 C13_2 H13_2 119.31(16) . . ?
C11_3 N11_3 H11_3 118.6(15) . . ?
C11_3 N11_3 C12_3 124.71(19) . . ?
C12_3 N11_3 H11_3 116.6(15) . . ?
O11_3 C11_3 N11_3 122.18(12) . . ?
O11_3 C11_3 N11_3 122.18(12) . 6_565 ?
N11_3 C11_3 N11_3 115.6(2) . 6_565 ?
O12_3 C12_3 N11_3 116.91(18) . . ?
O12_3 C12_3 C13_3 126.24(19) . . ?
N11_3 C12_3 C13_3 116.84(19) . . ?
C12_3 C13_3 C12_3 121.1(3) 6_565 . ?
C12_3 C13_3 H13_3 119.34(15) 6_565 . ?
C12_3 C13_3 H13_3 119.33(15) . . ?
C11_4 N11_4 H11_4 119.4(15) . . ?
C11_4 N11_4 C12_4 124.65(19) . . ?
C12_4 N11_4 H11_4 115.5(15) . . ?
O11_4 C11_4 N11_4 122.06(12) . 6_565 ?
O11_4 C11_4 N11_4 122.06(12) . . ?
N11_4 C11_4 N11_4 115.9(2) 6_565 . ?
O12_4 C12_4 N11_4 116.55(19) . . ?
O12_4 C12_4 C13_4 126.72(19) . . ?
C13_4 C12_4 N11_4 116.7(2) . . ?
C12_4 C13_4 C12_4 121.4(3) . 6_565 ?
C12_4 C13_4 H13_5 119.26(16) . . ?
C12_4 C13_4 H13_5 119.27(15) 6_565 . ?
C22_5 N21_5 H21_5 127.3(16) . . ?
C22_5 N21_5 C25_5 108.10(19) . . ?
C25_5 N21_5 H21_5 124.5(16) . . ?
C22_5 N23_5 H23_5 126.8(16) . . ?
C22_5 N23_5 C24_5 108.37(19) . . ?
C24_5 N23_5 H23_5 124.8(16) . . ?
N21_5 C22_5 H22_5 125.3(15) . . ?
N23_5 C22_5 N21_5 109.2(2) . . ?
N23_5 C22_5 H22_5 125.5(15) . . ?
N23_5 C24_5 H24_5 119.5(15) . . ?
C25_5 C24_5 N23_5 107.3(2) . . ?
C25_5 C24_5 H24_5 133.1(15) . . ?
N21_5 C25_5 H25_5 118.2(16) . . ?
C24_5 C25_5 N21_5 107.0(2) . . ?
C24_5 C25_5 H25_5 134.7(16) . . ?
C22_6 N21_6 H21_6 126.6(15) . . ?
C22_6 N21_6 C25_6 108.29(19) . . ?
C25_6 N21_6 H21_6 124.9(15) . . ?
C22_6 N23_6 H23_6 126.2(16) . . ?
C22_6 N23_6 C24_6 108.38(19) . . ?
C24_6 N23_6 H23_6 125.4(16) . . ?
N21_6 C22_6 N23_6 108.9(2) . . ?
N21_6 C22_6 H22_6 126.3(14) . . ?
N23_6 C22_6 H22_6 124.7(14) . . ?
N23_6 C24_6 H24_6 120.1(15) . . ?
C25_6 C24_6 N23_6 107.2(2) . . ?
C25_6 C24_6 H24_6 132.6(16) . . ?
N21_6 C25_6 H25_6 118.6(15) . . ?
C24_6 C25_6 N21_6 107.2(2) . . ?
C24_6 C25_6 H25_6 134.1(15) . . ?

loop_
_geom_bond_atom_site_label_1
_geom_bond_atom_site_label_2
_geom_bond_distance
_geom_bond_site_symmetry_2
_geom_bond_publ_flag
O11_1 C11_1 1.223(3) . ?
O12_1 C12_1 1.275(2) . ?
N11_1 H11_1 0.891(16) . ?
N11_1 C11_1 1.367(2) . ?
N11_1 C12_1 1.385(3) . ?
C11_1 N11_1 1.367(2) 6_565 ?
C12_1 C13_1 1.391(3) . ?
C13_1 C12_1 1.391(3) 6_565 ?
C13_1 H13_1 0.951(18) . ?
O11_2 C11_2 1.228(3) . ?
O12_2 C12_2 1.267(2) . ?
N11_2 H11_2 0.867(16) . ?
N11_2 C11_2 1.363(2) . ?
N11_2 C12_2 1.386(3) . ?
C11_2 N11_2 1.363(2) 6_565 ?
C12_2 C13_2 1.397(3) . ?
C13_2 C12_2 1.397(3) 6_565 ?
C13_2 H13_2 0.958(17) . ?
O11_3 C11_3 1.235(3) . ?
O12_3 C12_3 1.266(2) . ?
N11_3 H11_3 0.877(16) . ?
N11_3 C11_3 1.363(2) . ?
N11_3 C12_3 1.394(2) . ?
C11_3 N11_3 1.363(2) 6_565 ?
C12_3 C13_3 1.396(2) . ?
C13_3 C12_3 1.396(2) 6_565 ?
C13_3 H13_3 0.955(17) . ?
O11_4 C11_4 1.240(3) . ?
O12_4 C12_4 1.264(3) . ?
N11_4 H11_4 0.886(16) . ?
N11_4 C11_4 1.358(2) . ?
N11_4 C12_4 1.396(3) . ?
C11_4 N11_4 1.358(2) 6_565 ?
C12_4 C13_4 1.393(2) . ?
C13_4 C12_4 1.393(3) 6_565 ?
C13_4 H13_5 0.962(18) . ?
N21_5 H21_5 0.890(16) . ?
N21_5 C22_5 1.320(3) . ?
N21_5 C25_5 1.362(3) . ?
N23_5 H23_5 0.870(16) . ?
N23_5 C22_5 1.319(3) . ?
N23_5 C24_5 1.354(3) . ?
C22_5 H22_5 0.937(16) . ?
C24_5 H24_5 0.947(16) . ?
C24_5 C25_5 1.349(3) . ?
C25_5 H25_5 0.930(16) . ?
N21_6 H21_6 0.897(16) . ?
N21_6 C22_6 1.320(3) . ?
N21_6 C25_6 1.357(3) . ?
N23_6 H23_6 0.894(16) . ?
N23_6 C22_6 1.324(3) . ?
N23_6 C24_6 1.354(3) . ?
C22_6 H22_6 0.939(16) . ?
C24_6 H24_6 0.931(16) . ?
C24_6 C25_6 1.348(3) . ?
C25_6 H25_6 0.949(16) . ?

loop_
_geom_hbond_atom_site_label_D
_geom_hbond_atom_site_label_H
_geom_hbond_atom_site_label_A
_geom_hbond_distance_DH
_geom_hbond_distance_HA
_geom_hbond_distance_DA
_geom_hbond_angle_DHA
_geom_hbond_site_symmetry_A
N11_1 H11_1 O12_3 0.891(16) 2.016(16) 2.906(2) 177(2) 8_565
N11_2 H11_2 O12_4 0.867(16) 2.030(16) 2.892(2) 173(2) 8_565
N11_3 H11_3 O12_1 0.877(16) 2.023(16) 2.900(2) 178(2) 8_465
N11_4 H11_4 O12_2 0.886(16) 2.028(16) 2.911(2) 175(2) 8_465
N21_5 H21_5 O12_3 0.890(16) 1.811(16) 2.697(2) 173(2) .
N23_5 H23_5 O12_1 0.870(16) 1.782(17) 2.642(2) 170(2) .
N21_6 H21_6 O12_2 0.897(16) 1.773(17) 2.659(2) 169(2) .
N23_6 H23_6 O12_4 0.894(16) 1.790(16) 2.672(2) 168(2) .

loop_
_geom_torsion_atom_site_label_1
_geom_torsion_atom_site_label_2
_geom_torsion_atom_site_label_3
_geom_torsion_atom_site_label_4
_geom_torsion
_geom_torsion_site_symmetry_1
_geom_torsion_site_symmetry_2
_geom_torsion_site_symmetry_3
_geom_torsion_site_symmetry_4
_geom_torsion_publ_flag
O12_1 C12_1 C13_1 C12_1 -178.83(17) . . . 6_565 ?
N11_1 C12_1 C13_1 C12_1 1.1(4) . . . 6_565 ?
C11_1 N11_1 C12_1 O12_1 178.9(2) . . . . ?
C11_1 N11_1 C12_1 C13_1 -1.0(4) . . . . ?
C12_1 N11_1 C11_1 O11_1 -178.2(3) . . . . ?
C12_1 N11_1 C11_1 N11_1 0.8(4) . . . 6_565 ?
O12_2 C12_2 C13_2 C12_2 -177.46(17) . . . 6_565 ?
N11_2 C12_2 C13_2 C12_2 2.2(4) . . . 6_565 ?
C11_2 N11_2 C12_2 O12_2 176.8(2) . . . . ?
C11_2 N11_2 C12_2 C13_2 -2.9(4) . . . . ?
C12_2 N11_2 C11_2 O11_2 -176.7(3) . . . . ?
C12_2 N11_2 C11_2 N11_2 3.5(4) . . . 6_565 ?
O12_3 C12_3 C13_3 C12_3 -176.71(16) . . . 6_565 ?
N11_3 C12_3 C13_3 C12_3 2.5(4) . . . 6_565 ?
C11_3 N11_3 C12_3 O12_3 176.4(2) . . . . ?
C11_3 N11_3 C12_3 C13_3 -2.9(3) . . . . ?
C12_3 N11_3 C11_3 O11_3 -175.8(2) . . . . ?
C12_3 N11_3 C11_3 N11_3 3.1(4) . . . 6_565 ?
O12_4 C12_4 C13_4 C12_4 179.16(17) . . . 6_565 ?
N11_4 C12_4 C13_4 C12_4 -0.3(4) . . . 6_565 ?
C11_4 N11_4 C12_4 O12_4 -179.9(2) . . . . ?
C11_4 N11_4 C12_4 C13_4 -0.4(3) . . . . ?
C12_4 N11_4 C11_4 O11_4 -179.6(2) . . . . ?
C12_4 N11_4 C11_4 N11_4 1.0(4) . . . 6_565 ?
N23_5 C24_5 C25_5 N21_5 0.3(3) . . . . ?
C22_5 N21_5 C25_5 C24_5 -0.5(3) . . . . ?
C22_5 N23_5 C24_5 C25_5 0.1(3) . . . . ?
C24_5 N23_5 C22_5 N21_5 -0.4(3) . . . . ?
C25_5 N21_5 C22_5 N23_5 0.5(3) . . . . ?
N23_6 C24_6 C25_6 N21_6 -0.2(3) . . . . ?
C22_6 N21_6 C25_6 C24_6 0.0(3) . . . . ?
C22_6 N23_6 C24_6 C25_6 0.4(3) . . . . ?
C24_6 N23_6 C22_6 N21_6 -0.4(3) . . . . ?
C25_6 N21_6 C22_6 N23_6 0.2(3) . . . . ?
